data_1552170
loop_
_publ_author_name
'Shaili, Evyenia'
'Salassa, Luca'
'Woods, Julie A.'
'Clarkson, Guy'
'Sadler, Peter J.'
'Farrer, Nicola J.'

_publ_section_title
;
 Platinum(iv) dihydroxido diazido N-(heterocyclic)imine complexes are
 potently photocytotoxic when irradiated with visible light
;
_journal_name_full 'Chemical Science'
_journal_paper_doi 10.1039/C9SC02644D
_journal_year 2019
_chemical_formula_moiety 'C11 H14 N8 O2 Pt'
_chemical_formula_sum 'C11 H14 N8 O2 Pt'
_chemical_formula_weight 485.39
_space_group_crystal_system monoclinic
_space_group_IT_number 14
_space_group_name_Hall '-P 2yn'
_space_group_name_H-M_alt 'P 1 21/n 1'
_symmetry_space_group_name_Hall '-P 2yn'
_symmetry_space_group_name_H-M 'P 1 21/n 1'
_atom_sites_solution_hydrogens geom
_atom_sites_solution_primary direct
_audit_creation_date 2019-03-30
_audit_creation_method
;
Olex2 1.2
(compiled 2018.05.29 svn.r3510 for OlexSys, GUI svn.r5506)
;
_audit_update_record
;
2019-04-03 deposited with the CCDC.    2019-08-08 downloaded from the CCDC.
;
_cell_angle_alpha 90
_cell_angle_beta 92.473(3)
_cell_angle_gamma 90
_cell_formula_units_Z 4
_cell_length_a 9.6152(3)
_cell_length_b 9.1982(3)
_cell_length_c 17.2275(5)
_cell_measurement_reflns_used 4557
_cell_measurement_temperature 100(2)
_cell_measurement_theta_max 29.2970
_cell_measurement_theta_min 3.8160
_cell_volume 1522.22(8)
_computing_cell_refinement 'CrysAlisPro 1.171.39.46 (Rigaku OD, 2018)'
_computing_data_collection 'CrysAlisPro 1.171.39.46 (Rigaku OD, 2018)'
_computing_data_reduction 'CrysAlisPro 1.171.39.46 (Rigaku OD, 2018)'
_computing_molecular_graphics 'Olex2 (Dolomanov et al., 2009)'
_computing_publication_material 'Olex2 (Dolomanov et al., 2009)'
_computing_structure_refinement 'ShelXL (Sheldrick, 2015)'
_computing_structure_solution 'XS (Sheldrick, 2008)'
_diffrn_ambient_temperature 100(2)
_diffrn_detector 'CCD plate'
_diffrn_detector_area_resol_mean 10.2833
_diffrn_detector_type Ruby
_diffrn_measured_fraction_theta_full 0.999
_diffrn_measured_fraction_theta_max 0.874
_diffrn_measurement_details
'List of Runs (angles in degrees, time in seconds): # Type Start End Width t~exp~ \w \q \k \f Frames -------------------------------------------------------------------------- 1 \w -10.00 91.00 1.00 15.00 -- 12.32 77.00 120.00 101 2 \w 30.00 59.00 1.00 15.00 -- 12.32 77.00-150.00 29 3 \w -21.00 64.00 1.00 15.00 -- 12.32 77.00 0.00 85'
_diffrn_measurement_device 'four-circle diffractometer'
_diffrn_measurement_device_type 'Xcalibur, Ruby, Gemini'
_diffrn_measurement_method '\w scans'
_diffrn_orient_matrix_type 'CrysAlisPro convention (1999,Acta A55,543-557)'
_diffrn_orient_matrix_UB_11 0.0408330000
_diffrn_orient_matrix_UB_12 -0.0557394000
_diffrn_orient_matrix_UB_13 0.0180243000
_diffrn_orient_matrix_UB_21 0.0294371000
_diffrn_orient_matrix_UB_22 -0.0159952000
_diffrn_orient_matrix_UB_23 -0.0360685000
_diffrn_orient_matrix_UB_31 0.0540307000
_diffrn_orient_matrix_UB_32 0.0508711000
_diffrn_orient_matrix_UB_33 0.0084186000
_diffrn_radiation_monochromator graphite
_diffrn_radiation_probe x-ray
_diffrn_radiation_type MoK\a
_diffrn_radiation_wavelength 0.71073
_diffrn_reflns_av_R_equivalents 0.0452
_diffrn_reflns_av_unetI/netI 0.0487
_diffrn_reflns_Laue_measured_fraction_full 0.999
_diffrn_reflns_Laue_measured_fraction_max 0.874
_diffrn_reflns_limit_h_max 9
_diffrn_reflns_limit_h_min -13
_diffrn_reflns_limit_k_max 9
_diffrn_reflns_limit_k_min -11
_diffrn_reflns_limit_l_max 23
_diffrn_reflns_limit_l_min -23
_diffrn_reflns_number 8362
_diffrn_reflns_point_group_measured_fraction_full 0.999
_diffrn_reflns_point_group_measured_fraction_max 0.874
_diffrn_reflns_theta_full 25.242
_diffrn_reflns_theta_max 29.757
_diffrn_reflns_theta_min 3.066
_diffrn_source 'fine-focus sealed X-ray tube'
_diffrn_source_type 'Enhance (Mo) X-ray Source'
_exptl_absorpt_coefficient_mu 9.238
_exptl_absorpt_correction_T_max 0.047
_exptl_absorpt_correction_T_min 0.005
_exptl_absorpt_correction_type analytical
_exptl_absorpt_process_details
'CrysAlisPro 1.171.39.46 (Rigaku Oxford Diffraction, 2018) Analytical numeric absorption correction using a multifaceted crystal 			model based on expressions derived by R.C. Clark & J.S. Reid. (Clark, R. C. & Reid, J. S. (1995). Acta Cryst. A51, 887-897) Empirical absorption correction using spherical harmonics, implemented in SCALE3 ABSPACK scaling algorithm.'
_exptl_crystal_colour colourless
_exptl_crystal_colour_primary colourless
_exptl_crystal_density_diffrn 2.118
_exptl_crystal_density_method 'not measured'
_exptl_crystal_description block
_exptl_crystal_F_000 920
_exptl_crystal_size_max 0.408
_exptl_crystal_size_mid 0.29
_exptl_crystal_size_min 0.137
_refine_diff_density_max 6.245
_refine_diff_density_min -2.457
_refine_diff_density_rms 0.252
_refine_ls_extinction_method none
_refine_ls_goodness_of_fit_ref 1.046
_refine_ls_hydrogen_treatment constr
_refine_ls_matrix_type full
_refine_ls_number_parameters 202
_refine_ls_number_reflns 3790
_refine_ls_number_restraints 1
_refine_ls_restrained_S_all 1.046
_refine_ls_R_factor_all 0.0623
_refine_ls_R_factor_gt 0.0549
_refine_ls_shift/su_max 0.000
_refine_ls_shift/su_mean 0.000
_refine_ls_structure_factor_coef Fsqd
_refine_ls_weighting_details 'w=1/[\s^2^(Fo^2^)+(0.0886P)^2^+6.2355P] where P=(Fo^2^+2Fc^2^)/3'
_refine_ls_weighting_scheme calc
_refine_ls_wR_factor_gt 0.1431
_refine_ls_wR_factor_ref 0.1509
_reflns_Friedel_coverage 0.000
_reflns_number_gt 3266
_reflns_number_total 3790
_reflns_threshold_expression 'I > 2\s(I)'
_cod_data_source_file c9sc02644d2.cif
_cod_data_source_block es2
_cod_original_cell_volume 1522.21(8)
_cod_database_code 1552170
_shelx_shelxl_version_number 2018/3
_chemical_oxdiff_formula 'C20 H20 N8 O2 Pt'
_shelx_space_group_comment
;
The symmetry employed for this shelxl refinement is uniquely defined
by the following loop, which should always be used as a source of
symmetry information in preference to the above space-group names.
They are only intended as comments.
;
_shelx_estimated_absorpt_t_max 0.364
_shelx_estimated_absorpt_t_min 0.117
_reflns_odcompleteness_completeness 99.78
_reflns_odcompleteness_iscentric 1
_reflns_odcompleteness_theta 27.01
_olex2_refinement_description
;
The OHs were not located but placed a positions to form H bonds 
with a suitable electronegative atoms

1. Fixed Uiso
 At 1.2 times of:
  All C(H) groups
 At 1.5 times of:
  All C(H,H,H) groups, All O(H) groups
2. Restrained distances
 H1-N6
 2.7 with sigma of 0.02
3.a Aromatic/amide H refined with riding coordinates:
 C102(H102), C103(H103), C105(H105), C106(H106), C202(H202), C203(H203),
 C204(H204), C205(H205), C206(H206)
3.b Idealised Me refined as rotating group:
 C107(H10A,H10B,H10C)
3.c Idealised tetrahedral OH refined as rotating group:
 O1(H1), O2(H2)
;
_olex2_submission_special_instructions 'No special instructions were received'
_oxdiff_exptl_absorpt_empirical_details
'Empirical correction (ABSPACK) includes: - Absorption correction using spherical harmonics - Frame scaling'
_oxdiff_exptl_absorpt_empirical_full_max 3.158
_oxdiff_exptl_absorpt_empirical_full_min 0.475
_oxdiff_twin_integration_method simultaneous
_oxdiff_twin_items 2
_twin_special_details
;
Component 2 rotated by 174.5869\% 
 around [-0.01 1.00 -0.03] (reciprocal) or [-0.01 1.00 -0.01] (direct)
;

loop_
_space_group_symop_operation_xyz
'x, y, z'
'-x+1/2, y+1/2, -z+1/2'
'-x, -y, -z'
'x-1/2, -y-1/2, z-1/2'

loop_
_atom_site_label
_atom_site_type_symbol
_atom_site_fract_x
_atom_site_fract_y
_atom_site_fract_z
_atom_site_U_iso_or_equiv
_atom_site_adp_type
_atom_site_occupancy
_atom_site_site_symmetry_order
_atom_site_calc_flag
_atom_site_refinement_flags_posn
Pt1 Pt 0.35489(3) 0.20691(3) 0.06889(2) 0.03428(15) Uani 1 1 d .
O1 O 0.3866(7) 0.4226(7) 0.0768(3) 0.0437(14) Uani 1 1 d .
H1 H 0.454980 0.439147 0.107461 0.066 Uiso 1 1 calc DGR
O2 O 0.3163(7) -0.0079(6) 0.0669(3) 0.0406(13) Uani 1 1 d .
H2 H 0.344653 -0.043692 0.025534 0.061 Uiso 1 1 calc GR
N1 N 0.1496(8) 0.2516(9) 0.0736(5) 0.0444(17) Uani 1 1 d .
N2 N 0.0761(8) 0.1659(9) 0.1067(4) 0.0429(16) Uani 1 1 d .
N3 N 0.0016(10) 0.0934(11) 0.1400(6) 0.068(3) Uani 1 1 d .
N4 N 0.5624(8) 0.1673(8) 0.0614(4) 0.0385(15) Uani 1 1 d .
N5 N 0.6433(8) 0.2660(9) 0.0816(5) 0.0423(16) Uani 1 1 d .
N6 N 0.7228(9) 0.3521(10) 0.1007(5) 0.058(2) Uani 1 1 d D
N101 N 0.3749(8) 0.1902(7) 0.1849(4) 0.0355(15) Uani 1 1 d .
C102 C 0.4468(9) 0.0769(9) 0.2195(5) 0.0398(17) Uani 1 1 d .
H102 H 0.488817 0.006255 0.187828 0.048 Uiso 1 1 calc R
C103 C 0.4591(10) 0.0635(10) 0.2979(5) 0.0437(19) Uani 1 1 d .
H103 H 0.509432 -0.016480 0.319818 0.052 Uiso 1 1 calc R
C104 C 0.4009(10) 0.1625(11) 0.3463(5) 0.046(2) Uani 1 1 d .
C105 C 0.3265(10) 0.2771(10) 0.3122(6) 0.045(2) Uani 1 1 d .
H105 H 0.282159 0.346235 0.343757 0.054 Uiso 1 1 calc R
C106 C 0.3173(9) 0.2904(9) 0.2324(6) 0.0396(19) Uani 1 1 d .
H106 H 0.269538 0.371483 0.209836 0.048 Uiso 1 1 calc R
C107 C 0.4132(13) 0.1518(12) 0.4334(5) 0.059(3) Uani 1 1 d .
H10A H 0.508571 0.175457 0.451355 0.089 Uiso 1 1 calc GR
H10B H 0.390594 0.052629 0.449394 0.089 Uiso 1 1 calc GR
H10C H 0.348350 0.220302 0.456111 0.089 Uiso 1 1 calc GR
N201 N 0.3379(8) 0.2227(7) -0.0483(5) 0.0361(15) Uani 1 1 d .
C202 C 0.2448(9) 0.1409(9) -0.0913(5) 0.0397(17) Uani 1 1 d .
H202 H 0.186824 0.074273 -0.065738 0.048 Uiso 1 1 calc R
C203 C 0.2327(9) 0.1527(10) -0.1712(5) 0.0413(18) Uani 1 1 d .
H203 H 0.165361 0.096406 -0.199863 0.050 Uiso 1 1 calc R
C204 C 0.3189(10) 0.2467(11) -0.2095(6) 0.0440(19) Uani 1 1 d .
H204 H 0.313371 0.253994 -0.264515 0.053 Uiso 1 1 calc R
C205 C 0.4141(11) 0.3304(11) -0.1655(5) 0.046(2) Uani 1 1 d .
H205 H 0.473689 0.396681 -0.190197 0.055 Uiso 1 1 calc R
C206 C 0.4208(11) 0.3161(10) -0.0852(6) 0.0421(19) Uani 1 1 d .
H206 H 0.485563 0.373555 -0.055473 0.050 Uiso 1 1 calc R

loop_
_atom_site_aniso_label
_atom_site_aniso_U_11
_atom_site_aniso_U_22
_atom_site_aniso_U_33
_atom_site_aniso_U_23
_atom_site_aniso_U_13
_atom_site_aniso_U_12
Pt1 0.0436(2) 0.0214(2) 0.0391(2) -0.00120(10) 0.01567(14) -0.00060(10)
O1 0.060(3) 0.031(3) 0.042(3) -0.004(2) 0.021(3) -0.005(3)
O2 0.060(3) 0.021(3) 0.042(3) 0.003(2) 0.020(3) -0.008(3)
N1 0.048(4) 0.031(3) 0.055(5) -0.002(4) 0.012(3) 0.005(3)
N2 0.044(4) 0.041(4) 0.045(4) -0.001(3) 0.013(3) 0.002(3)
N3 0.059(5) 0.059(6) 0.088(7) 0.016(5) 0.028(5) 0.001(4)
N4 0.044(4) 0.028(3) 0.045(4) -0.007(3) 0.013(3) 0.004(3)
N5 0.045(4) 0.039(4) 0.044(4) 0.001(3) 0.011(3) 0.002(3)
N6 0.055(5) 0.048(5) 0.071(6) -0.010(4) 0.008(4) 0.008(4)
N101 0.044(4) 0.024(3) 0.040(4) -0.002(3) 0.018(3) 0.002(3)
C102 0.048(4) 0.033(4) 0.040(4) -0.004(3) 0.016(3) 0.002(3)
C103 0.056(5) 0.030(4) 0.045(4) 0.006(4) 0.007(4) -0.006(4)
C104 0.053(5) 0.047(5) 0.040(4) -0.005(4) 0.009(4) -0.018(4)
C105 0.047(5) 0.044(5) 0.046(5) -0.011(4) 0.020(4) -0.005(4)
C106 0.039(4) 0.032(4) 0.049(5) -0.012(3) 0.014(4) 0.003(3)
C107 0.087(8) 0.048(6) 0.043(5) -0.002(4) 0.006(5) -0.026(6)
N201 0.049(4) 0.020(3) 0.040(4) 0.001(3) 0.012(3) -0.001(3)
C202 0.044(4) 0.027(4) 0.049(5) 0.000(3) 0.009(3) -0.003(3)
C203 0.043(4) 0.036(4) 0.045(4) -0.007(4) 0.010(3) 0.000(4)
C204 0.052(5) 0.039(4) 0.041(5) 0.000(4) 0.012(4) 0.004(4)
C205 0.057(5) 0.035(4) 0.047(5) 0.005(4) 0.017(4) -0.004(4)
C206 0.056(5) 0.028(4) 0.044(5) 0.000(3) 0.015(4) -0.002(4)

loop_
_atom_type_symbol
_atom_type_description
_atom_type_scat_dispersion_real
_atom_type_scat_dispersion_imag
_atom_type_scat_source
C C 0.0033 0.0016 'International Tables Vol C Tables 4.2.6.8 and 6.1.1.4'
H H 0.0000 0.0000 'International Tables Vol C Tables 4.2.6.8 and 6.1.1.4'
N N 0.0061 0.0033 'International Tables Vol C Tables 4.2.6.8 and 6.1.1.4'
O O 0.0106 0.0060 'International Tables Vol C Tables 4.2.6.8 and 6.1.1.4'
Pt Pt -1.7033 8.3905 'International Tables Vol C Tables 4.2.6.8 and 6.1.1.4'

loop_
_exptl_crystal_face_index_h
_exptl_crystal_face_index_k
_exptl_crystal_face_index_l
_exptl_crystal_face_perp_dist
12 0 10 0.0649
-13 3 -3 0.0800
-1 -7 21 0.1531
1 11 12 0.1636
-9 7 13 0.1262
-12 -5 7 0.1296
6 -7 -18 0.1428
3 -12 1 0.2251
-10 -8 -5 0.1431
-6 0 -21 0.0829
11 0 13 0.0568
-9 8 11 0.1281
6 11 -4 0.1804
-11 1 -12 0.0674
10 8 -6 0.1459
-9 -7 12 0.1417
11 -7 -8 0.1245

loop_
_geom_angle_atom_site_label_1
_geom_angle_atom_site_label_2
_geom_angle_atom_site_label_3
_geom_angle
O1 Pt1 N1 86.7(3)
O1 Pt1 N4 92.0(3)
O1 Pt1 N201 90.1(2)
O2 Pt1 O1 176.5(2)
O2 Pt1 N1 91.2(3)
O2 Pt1 N4 90.2(3)
O2 Pt1 N201 92.6(2)
N1 Pt1 N4 178.1(3)
N1 Pt1 N201 89.4(3)
N101 Pt1 O1 90.0(2)
N101 Pt1 O2 87.2(2)
N101 Pt1 N1 91.6(3)
N101 Pt1 N4 89.9(3)
N101 Pt1 N201 179.1(3)
N201 Pt1 N4 89.2(3)
Pt1 O1 H1 109.5
Pt1 O2 H2 109.5
N2 N1 Pt1 118.3(6)
N3 N2 N1 175.0(10)
N5 N4 Pt1 117.2(6)
N6 N5 N4 176.7(10)
C102 N101 Pt1 121.1(5)
C106 N101 Pt1 121.5(6)
C106 N101 C102 117.5(8)
N101 C102 H102 119.2
C103 C102 N101 121.5(8)
C103 C102 H102 119.2
C102 C103 H103 119.2
C102 C103 C104 121.7(9)
C104 C103 H103 119.2
C103 C104 C105 117.6(8)
C103 C104 C107 123.2(10)
C105 C104 C107 119.2(9)
C104 C105 H105 120.0
C106 C105 C104 119.9(8)
C106 C105 H105 120.0
N101 C106 C105 121.8(8)
N101 C106 H106 119.1
C105 C106 H106 119.1
C104 C107 H10A 109.5
C104 C107 H10B 109.5
C104 C107 H10C 109.5
H10A C107 H10B 109.5
H10A C107 H10C 109.5
H10B C107 H10C 109.5
C202 N201 Pt1 121.8(6)
C206 N201 Pt1 119.5(6)
C206 N201 C202 118.8(8)
N201 C202 H202 119.2
N201 C202 C203 121.6(8)
C203 C202 H202 119.2
C202 C203 H203 120.1
C202 C203 C204 119.8(8)
C204 C203 H203 120.1
C203 C204 H204 120.7
C203 C204 C205 118.6(9)
C205 C204 H204 120.7
C204 C205 H205 120.3
C206 C205 C204 119.4(9)
C206 C205 H205 120.3
N201 C206 C205 121.8(9)
N201 C206 H206 119.1
C205 C206 H206 119.1

loop_
_geom_bond_atom_site_label_1
_geom_bond_atom_site_label_2
_geom_bond_distance
Pt1 O1 2.011(7)
Pt1 O2 2.011(6)
Pt1 N1 2.021(8)
Pt1 N4 2.038(7)
Pt1 N101 2.005(8)
Pt1 N201 2.023(8)
O1 H1 0.8400
O2 H2 0.8400
N1 N2 1.217(11)
N2 N3 1.150(11)
N4 N5 1.236(11)
N5 N6 1.139(12)
N101 C102 1.373(11)
N101 C106 1.365(10)
C102 H102 0.9500
C102 C103 1.357(12)
C103 H103 0.9500
C103 C104 1.370(13)
C104 C105 1.390(15)
C104 C107 1.503(13)
C105 H105 0.9500
C105 C106 1.379(14)
C106 H106 0.9500
C107 H10A 0.9800
C107 H10B 0.9800
C107 H10C 0.9800
N201 C202 1.364(11)
N201 C206 1.350(11)
C202 H202 0.9500
C202 C203 1.380(12)
C203 H203 0.9500
C203 C204 1.384(13)
C204 H204 0.9500
C204 C205 1.395(15)
C205 H205 0.9500
C205 C206 1.387(13)
C206 H206 0.9500

loop_
_geom_hbond_atom_site_label_D
_geom_hbond_atom_site_label_H
_geom_hbond_atom_site_label_A
_geom_hbond_distance_DH
_geom_hbond_distance_HA
_geom_hbond_distance_DA
_geom_hbond_angle_DHA
_geom_hbond_site_symmetry_A
_geom_hbond_publ_flag
O1 H1 N6 0.84 2.70 3.306(12) 129.8 . yes
O2 H2 N4 0.84 2.11 2.934(9) 167.2 3_655 yes

loop_
_exptl_oxdiff_crystal_face_indexfrac_h
_exptl_oxdiff_crystal_face_indexfrac_k
_exptl_oxdiff_crystal_face_indexfrac_l
_exptl_oxdiff_crystal_face_x
_exptl_oxdiff_crystal_face_y
_exptl_oxdiff_crystal_face_z
12.0326 0.0132 10.0272 0.6713 -0.0077 0.7352
-12.9967 2.9979 -2.9946 -0.7518 -0.3225 -0.5749
-0.9993 -7.0002 20.9907 0.7277 -0.6746 -0.2334
1.0006 10.9988 11.9969 -0.3560 -0.5792 0.7146
-8.9971 6.9976 12.9986 -0.5231 -0.8456 -0.0207
-11.9970 -5.0015 6.9997 -0.0849 -0.5256 -0.8437
6.0325 -7.0273 -18.0488 0.3127 0.9410 -0.1835
3.0384 -12.0392 1.0003 0.8132 0.2459 -0.4399
-10.0067 -8.0376 -5.0155 -0.0510 0.0149 -0.9918
-6.0173 -0.0132 -21.0560 -0.6245 0.5825 -0.5031
11.0301 0.0137 13.0351 0.6846 -0.1457 0.7064
-9.0435 8.0256 11.0303 -0.6178 -0.7924 0.0125
5.9879 11.0413 -4.0080 -0.4432 0.1442 0.8515
-11.0326 0.9902 -12.0322 -0.7226 0.0934 -0.6470
10.0060 8.0330 -6.0136 -0.1476 0.3830 0.8987
-9.0055 -7.0263 12.0298 0.2407 -0.5866 -0.7427
10.9967 -6.9975 -8.0012 0.6949 0.7242 0.1708

loop_
_twin_individual_id
_twin_individual_mass_fraction_refined
_oxdiff_twin_reflns_isolated
_oxdiff_twin_reflns_overlapped
_twin_individual_twin_lattice_type
_twin_individual_twin_matrix_11
_twin_individual_twin_matrix_12
_twin_individual_twin_matrix_13
_twin_individual_twin_matrix_21
_twin_individual_twin_matrix_22
_twin_individual_twin_matrix_23
_twin_individual_twin_matrix_31
_twin_individual_twin_matrix_32
_twin_individual_twin_matrix_33
1 0.8228 7210 1395 ref 1.0000 0.0000 0.0000 0.0000 1.0000 0.0000 0.0000 0.0000 1.0000
2 0.1772 7131 1395 nmt -0.9903 -0.0110 0.0522 -0.0145 1.0024 -0.0183 -0.1686 -0.0666 -0.9988
